data_2242788
loop_
_publ_author_name
'Zaini, Muhamad Fikri'
'Razak, Ibrahim Abdul'
'Anis, Mohamad Zahid'
'Arshad, Suhana'

_publ_section_title
;
 Crystal structure, Hirshfeld surface analysis and DFT studies of
 (<i>E</i>)-1-(4-bromophenyl)-3-(3-fluorophenyl)prop-2-en-1-one
;
_journal_coeditor_code RZ5249
_journal_issue 1
_journal_name_full 'Acta Crystallographica Section E'
_journal_page_first 58
_journal_page_last 63
_journal_paper_doi 10.1107/S2056989018017371
_journal_volume 75
_journal_year 2019
_chemical_formula_iupac 'C15 H10 Br F O'
_chemical_formula_moiety 'C15 H10 Br F O'
_chemical_formula_sum 'C15 H10 Br F O'
_chemical_formula_weight 305.14
_chemical_name_systematic
;
(<i>E</i>)-1-(4-Bromophenyl)-3-(3-fluorophenyl)prop-2-en-1-one
;
_space_group_IT_number 2
_symmetry_cell_setting triclinic
_symmetry_space_group_name_Hall '-P 1'
_symmetry_space_group_name_H-M 'P -1'
_atom_sites_solution_hydrogens geom
_atom_sites_solution_primary direct
_atom_sites_solution_secondary difmap
_audit_creation_method SHELXL-97
_cell_angle_alpha 102.8030(10)
_cell_angle_beta 96.9380(10)
_cell_angle_gamma 97.2760(10)
_cell_formula_units_Z 4
_cell_length_a 6.0090(4)
_cell_length_b 10.8695(7)
_cell_length_c 20.5616(12)
_cell_measurement_reflns_used 8958
_cell_measurement_temperature 296(2)
_cell_measurement_theta_max 27.95
_cell_measurement_theta_min 2.47
_cell_volume 1283.57(14)
_computing_cell_refinement
;
SAINT (Bruker, 2009)
;
_computing_data_collection
;
APEX2 (Bruker, 2009)
;
_computing_data_reduction
;
SAINT (Bruker, 2009)
;
_computing_molecular_graphics
;
SHELXTL (Sheldrick, 2008)
;
_computing_publication_material
;
SHELXTL (Sheldrick, 2008) and PLATON (Spek, 2009)
;
_computing_structure_refinement
;
SHELXTL (Sheldrick, 2008)
;
_computing_structure_solution
;
SHELXTL (Sheldrick, 2008)
;
_diffrn_ambient_temperature 296(2)
_diffrn_measured_fraction_theta_full 0.991
_diffrn_measured_fraction_theta_max 0.991
_diffrn_measurement_device_type
;
Bruker SMART APEXII Duo CCD area-detector
;
_diffrn_measurement_method '\f and \w scans'
_diffrn_radiation_monochromator graphite
_diffrn_radiation_source 'fine-focus sealed tube'
_diffrn_radiation_type MoK\a
_diffrn_radiation_wavelength 0.71073
_diffrn_reflns_av_R_equivalents 0.0366
_diffrn_reflns_av_sigmaI/netI 0.0339
_diffrn_reflns_limit_h_max 8
_diffrn_reflns_limit_h_min -8
_diffrn_reflns_limit_k_max 15
_diffrn_reflns_limit_k_min -15
_diffrn_reflns_limit_l_max 28
_diffrn_reflns_limit_l_min -28
_diffrn_reflns_number 27389
_diffrn_reflns_theta_full 29.99
_diffrn_reflns_theta_max 29.99
_diffrn_reflns_theta_min 1.95
_diffrn_standards_number 0
_exptl_absorpt_coefficient_mu 3.198
_exptl_absorpt_correction_T_max 0.4553
_exptl_absorpt_correction_T_min 0.2666
_exptl_absorpt_correction_type multi-scan
_exptl_absorpt_process_details
;
(<i>SADABS</i>; Bruker, 2009)
;
_exptl_crystal_colour yellow
_exptl_crystal_density_diffrn 1.579
_exptl_crystal_density_method 'not measured'
_exptl_crystal_description plate
_exptl_crystal_F_000 608
_exptl_crystal_size_max 0.56
_exptl_crystal_size_mid 0.39
_exptl_crystal_size_min 0.29
_refine_diff_density_max 0.853
_refine_diff_density_min -1.352
_refine_ls_extinction_method none
_refine_ls_goodness_of_fit_ref 1.043
_refine_ls_hydrogen_treatment mixed
_refine_ls_matrix_type full
_refine_ls_number_parameters 325
_refine_ls_number_reflns 7437
_refine_ls_number_restraints 0
_refine_ls_restrained_S_all 1.043
_refine_ls_R_factor_all 0.0747
_refine_ls_R_factor_gt 0.0477
_refine_ls_shift/su_max 0.001
_refine_ls_shift/su_mean 0.000
_refine_ls_structure_factor_coef Fsqd
_refine_ls_weighting_details 'calc w=1/[\s^2^(Fo^2^)+(0.0792P)^2^+0.4733P] where P=(Fo^2^+2Fc^2^)/3'
_refine_ls_weighting_scheme calc
_refine_ls_wR_factor_gt 0.1417
_refine_ls_wR_factor_ref 0.1581
_reflns_number_gt 4832
_reflns_number_total 7437
_reflns_threshold_expression I>2\s(I)
_cod_data_source_file rz5249sup1.cif
_cod_data_source_block I
_cod_database_code 2242788

loop_
_symmetry_equiv_pos_as_xyz
'x, y, z'
'-x, -y, -z'

loop_
_atom_site_type_symbol
_atom_site_label
_atom_site_fract_x
_atom_site_fract_y
_atom_site_fract_z
_atom_site_U_iso_or_equiv
_atom_site_adp_type
_atom_site_calc_flag
_atom_site_refinement_flags
_atom_site_occupancy
_atom_site_symmetry_multiplicity
Br Br1A -0.36851(7) 1.01488(4) 0.369778(19) 0.07958(15) Uani d . 1 1
F F1A 0.5304(4) 0.3263(2) 0.74576(11) 0.0894(7) Uani d . 1 1
O O1A 0.3367(4) 0.6239(3) 0.46486(13) 0.0805(8) Uani d . 1 1
C C1A -0.1316(5) 0.7958(3) 0.49478(14) 0.0533(6) Uani d . 1 1
H H1AA -0.1703 0.7725 0.5333 0.064 Uiso calc R 1 1
C C2A -0.2576(5) 0.8732(3) 0.46588(16) 0.0595(7) Uani d . 1 1
H H2AA -0.3807 0.9017 0.4846 0.071 Uiso calc R 1 1
C C3A -0.1989(5) 0.9074(3) 0.40938(15) 0.0564(7) Uani d . 1 1
C C4A -0.0175(6) 0.8661(3) 0.38068(16) 0.0632(8) Uani d . 1 1
H H4AA 0.0205 0.8903 0.3423 0.076 Uiso calc R 1 1
C C5A 0.1071(5) 0.7882(3) 0.40975(15) 0.0583(7) Uani d . 1 1
H H5AA 0.2293 0.7596 0.3906 0.070 Uiso calc R 1 1
C C6A 0.0523(4) 0.7524(2) 0.46713(13) 0.0462(5) Uani d . 1 1
C C7A 0.1930(5) 0.6668(3) 0.49525(14) 0.0526(6) Uani d . 1 1
C C8A 0.1559(5) 0.6354(3) 0.55997(14) 0.0513(6) Uani d . 1 1
H H8AA 0.0430 0.6682 0.5824 0.062 Uiso calc R 1 1
C C9A 0.2801(5) 0.5616(3) 0.58648(13) 0.0492(6) Uani d . 1 1
H H9AA 0.3932 0.5324 0.5628 0.059 Uiso calc R 1 1
C C10A 0.2592(5) 0.5208(2) 0.64885(12) 0.0457(5) Uani d . 1 1
C C11A 0.4081(5) 0.4430(3) 0.66883(14) 0.0531(6) Uani d . 1 1
H H11A 0.5195 0.4181 0.6433 0.064 Uiso calc R 1 1
C C12A 0.3866(6) 0.4042(3) 0.72699(15) 0.0606(7) Uani d . 1 1
C C13A 0.2265(6) 0.4381(3) 0.76688(15) 0.0685(9) Uani d . 1 1
H H13A 0.2171 0.4102 0.8062 0.082 Uiso calc R 1 1
C C14A 0.0807(7) 0.5147(4) 0.74667(17) 0.0750(9) Uani d . 1 1
H H14A -0.0297 0.5390 0.7727 0.090 Uiso calc R 1 1
C C15A 0.0953(6) 0.5562(3) 0.68819(15) 0.0637(8) Uani d . 1 1
H H15A -0.0050 0.6080 0.6752 0.076 Uiso calc R 1 1
Br Br1B -0.33082(7) -0.20429(4) 0.72238(2) 0.09061(17) Uani d . 1 1
F F1B 1.2882(4) 0.0939(2) 1.06936(14) 0.1021(8) Uani d . 1 1
O O1B 0.3006(4) 0.34757(19) 0.91642(11) 0.0632(5) Uani d . 1 1
C C1B -0.0157(5) 0.1510(3) 0.83454(15) 0.0538(6) Uani d . 1 1
H H1BA -0.0513 0.2333 0.8440 0.065 Uiso calc R 1 1
C C2B -0.1694(5) 0.0535(3) 0.79170(15) 0.0587(7) Uani d . 1 1
H H2BA -0.3074 0.0694 0.7722 0.070 Uiso calc R 1 1
C C3B -0.1153(5) -0.0677(3) 0.77835(16) 0.0590(7) Uani d . 1 1
C C4B 0.0883(6) -0.0930(3) 0.80586(19) 0.0730(9) Uani d . 1 1
H H4BA 0.1231 -0.1754 0.7959 0.088 Uiso calc R 1 1
C C5B 0.2415(5) 0.0063(3) 0.84882(17) 0.0646(8) Uani d . 1 1
H H5BA 0.3799 -0.0101 0.8677 0.077 Uiso calc R 1 1
C C6B 0.1921(5) 0.1289(3) 0.86397(13) 0.0484(6) Uani d . 1 1
C C7B 0.3501(5) 0.2405(2) 0.90990(13) 0.0483(6) Uani d . 1 1
C C8B 0.5623(5) 0.2192(3) 0.94716(14) 0.0522(6) Uani d . 1 1
H H8BA 0.6019 0.1378 0.9396 0.063 Uiso calc R 1 1
C C9B 0.6961(5) 0.3151(3) 0.99126(13) 0.0481(5) Uani d . 1 1
H H9BA 0.6479 0.3943 0.9971 0.058 Uiso calc R 1 1
C C10B 0.9115(5) 0.3113(2) 1.03206(12) 0.0458(5) Uani d . 1 1
C C11B 0.9974(5) 0.1983(3) 1.03227(15) 0.0574(7) Uani d . 1 1
H H11B 0.9164 0.1202 1.0071 0.069 Uiso calc R 1 1
C C12B 1.2032(6) 0.2045(3) 1.07027(16) 0.0623(7) Uani d . 1 1
C C13B 1.3312(5) 0.3157(3) 1.10868(15) 0.0611(7) Uani d . 1 1
H H13B 1.4703 0.3159 1.1341 0.073 Uiso calc R 1 1
C C14B 1.2459(6) 0.4271(3) 1.10829(14) 0.0607(7) Uani d . 1 1
H H14B 1.3291 0.5046 1.1335 0.073 Uiso calc R 1 1
C C15B 1.0377(5) 0.4254(3) 1.07085(13) 0.0527(6) Uani d . 1 1
H H15B 0.9816 0.5016 1.0717 0.063 Uiso calc R 1 1

loop_
_atom_site_aniso_label
_atom_site_aniso_U_11
_atom_site_aniso_U_22
_atom_site_aniso_U_33
_atom_site_aniso_U_12
_atom_site_aniso_U_13
_atom_site_aniso_U_23
Br1A 0.0856(3) 0.0670(2) 0.0818(3) 0.01918(18) -0.02313(19) 0.02390(17)
F1A 0.1164(18) 0.0866(14) 0.0753(13) 0.0378(13) -0.0027(12) 0.0375(11)
O1A 0.0840(17) 0.1058(19) 0.0857(16) 0.0548(15) 0.0438(14) 0.0557(15)
C1A 0.0548(15) 0.0585(16) 0.0497(14) 0.0147(12) 0.0070(12) 0.0166(12)
C2A 0.0569(16) 0.0606(17) 0.0612(16) 0.0184(13) 0.0026(13) 0.0134(13)
C3A 0.0599(16) 0.0471(14) 0.0552(15) 0.0058(12) -0.0141(13) 0.0115(11)
C4A 0.073(2) 0.0651(18) 0.0542(16) 0.0068(15) 0.0018(14) 0.0268(14)
C5A 0.0599(17) 0.0622(17) 0.0578(16) 0.0161(13) 0.0103(13) 0.0206(13)
C6A 0.0467(13) 0.0440(12) 0.0471(13) 0.0050(10) 0.0029(10) 0.0128(10)
C7A 0.0535(15) 0.0521(14) 0.0570(15) 0.0134(12) 0.0103(12) 0.0191(12)
C8A 0.0537(15) 0.0519(14) 0.0521(14) 0.0143(12) 0.0119(12) 0.0153(11)
C9A 0.0504(14) 0.0487(13) 0.0495(13) 0.0093(11) 0.0076(11) 0.0129(11)
C10A 0.0509(14) 0.0421(12) 0.0417(12) 0.0054(10) 0.0032(10) 0.0083(10)
C11A 0.0605(16) 0.0479(13) 0.0482(14) 0.0101(12) 0.0009(12) 0.0090(11)
C12A 0.075(2) 0.0516(15) 0.0514(15) 0.0051(13) -0.0077(14) 0.0159(12)
C13A 0.083(2) 0.078(2) 0.0440(15) 0.0016(17) 0.0046(15) 0.0221(14)
C14A 0.077(2) 0.098(3) 0.0557(17) 0.021(2) 0.0217(16) 0.0213(18)
C15A 0.071(2) 0.0728(19) 0.0533(16) 0.0248(16) 0.0120(14) 0.0185(14)
Br1B 0.0727(3) 0.0615(2) 0.1139(3) 0.01018(17) -0.0328(2) -0.00307(19)
F1B 0.0907(16) 0.0653(13) 0.140(2) 0.0298(11) -0.0343(15) 0.0209(13)
O1B 0.0684(13) 0.0461(10) 0.0725(13) 0.0170(9) -0.0053(10) 0.0128(9)
C1B 0.0542(16) 0.0488(13) 0.0599(15) 0.0171(11) 0.0020(12) 0.0147(12)
C2B 0.0498(15) 0.0613(17) 0.0632(17) 0.0151(13) -0.0054(13) 0.0153(13)
C3B 0.0537(16) 0.0529(15) 0.0638(16) 0.0070(12) -0.0068(13) 0.0091(13)
C4B 0.0655(19) 0.0492(16) 0.093(2) 0.0170(14) -0.0145(17) 0.0023(15)
C5B 0.0523(16) 0.0541(16) 0.081(2) 0.0168(13) -0.0117(14) 0.0102(14)
C6B 0.0473(13) 0.0519(14) 0.0472(13) 0.0113(11) 0.0024(11) 0.0151(11)
C7B 0.0513(14) 0.0462(13) 0.0483(13) 0.0105(11) 0.0034(11) 0.0138(10)
C8B 0.0528(15) 0.0472(13) 0.0567(15) 0.0134(11) 0.0017(12) 0.0134(11)
C9B 0.0520(14) 0.0462(13) 0.0477(13) 0.0114(11) 0.0055(11) 0.0135(10)
C10B 0.0506(14) 0.0462(13) 0.0410(12) 0.0097(10) 0.0056(10) 0.0112(10)
C11B 0.0600(16) 0.0450(13) 0.0626(16) 0.0068(12) -0.0056(13) 0.0125(12)
C12B 0.0648(18) 0.0560(16) 0.0659(17) 0.0164(14) -0.0031(14) 0.0176(14)
C13B 0.0552(16) 0.0719(19) 0.0547(15) 0.0077(14) -0.0022(13) 0.0190(14)
C14B 0.0633(18) 0.0603(17) 0.0484(14) 0.0039(13) -0.0039(13) 0.0017(12)
C15B 0.0635(17) 0.0485(14) 0.0438(13) 0.0121(12) 0.0054(12) 0.0060(11)

loop_
_atom_type_symbol
_atom_type_description
_atom_type_scat_dispersion_real
_atom_type_scat_dispersion_imag
_atom_type_scat_source
C C 0.0033 0.0016 'International Tables Vol C Tables 4.2.6.8 and 6.1.1.4'
H H 0.0000 0.0000 'International Tables Vol C Tables 4.2.6.8 and 6.1.1.4'
O O 0.0106 0.0060 'International Tables Vol C Tables 4.2.6.8 and 6.1.1.4'
F F 0.0171 0.0103 'International Tables Vol C Tables 4.2.6.8 and 6.1.1.4'
Br Br -0.2901 2.4595 'International Tables Vol C Tables 4.2.6.8 and 6.1.1.4'

loop_
_geom_angle_atom_site_label_1
_geom_angle_atom_site_label_2
_geom_angle_atom_site_label_3
_geom_angle
C2A C1A C6A 121.0(3)
C2A C1A H1AA 119.5
C6A C1A H1AA 119.5
C3A C2A C1A 119.1(3)
C3A C2A H2AA 120.4
C1A C2A H2AA 120.4
C2A C3A C4A 121.4(3)
C2A C3A Br1A 119.5(2)
C4A C3A Br1A 119.0(2)
C3A C4A C5A 119.1(3)
C3A C4A H4AA 120.5
C5A C4A H4AA 120.5
C4A C5A C6A 120.8(3)
C4A C5A H5AA 119.6
C6A C5A H5AA 119.6
C5A C6A C1A 118.6(3)
C5A C6A C7A 117.8(2)
C1A C6A C7A 123.6(2)
O1A C7A C8A 120.4(3)
O1A C7A C6A 119.5(2)
C8A C7A C6A 120.0(2)
C9A C8A C7A 121.3(3)
C9A C8A H8AA 119.4
C7A C8A H8AA 119.4
C8A C9A C10A 127.1(3)
C8A C9A H9AA 116.4
C10A C9A H9AA 116.4
C15A C10A C11A 119.3(2)
C15A C10A C9A 122.1(3)
C11A C10A C9A 118.6(2)
C12A C11A C10A 118.4(3)
C12A C11A H11A 120.8
C10A C11A H11A 120.8
F1A C12A C11A 118.2(3)
F1A C12A C13A 118.3(3)
C11A C12A C13A 123.5(3)
C12A C13A C14A 117.6(3)
C12A C13A H13A 121.2
C14A C13A H13A 121.2
C13A C14A C15A 121.1(3)
C13A C14A H14A 119.5
C15A C14A H14A 119.5
C14A C15A C10A 120.1(3)
C14A C15A H15A 119.9
C10A C15A H15A 119.9
C2B C1B C6B 121.4(3)
C2B C1B H1BA 119.3
C6B C1B H1BA 119.3
C3B C2B C1B 118.8(3)
C3B C2B H2BA 120.6
C1B C2B H2BA 120.6
C4B C3B C2B 121.6(3)
C4B C3B Br1B 119.2(2)
C2B C3B Br1B 119.2(2)
C3B C4B C5B 118.9(3)
C3B C4B H4BA 120.5
C5B C4B H4BA 120.5
C6B C5B C4B 121.1(3)
C6B C5B H5BA 119.5
C4B C5B H5BA 119.5
C5B C6B C1B 118.2(3)
C5B C6B C7B 123.8(2)
C1B C6B C7B 118.0(2)
O1B C7B C8B 120.9(3)
O1B C7B C6B 119.5(2)
C8B C7B C6B 119.6(2)
C9B C8B C7B 120.4(2)
C9B C8B H8BA 119.8
C7B C8B H8BA 119.8
C8B C9B C10B 127.6(2)
C8B C9B H9BA 116.2
C10B C9B H9BA 116.2
C15B C10B C11B 118.6(3)
C15B C10B C9B 118.7(2)
C11B C10B C9B 122.7(2)
C12B C11B C10B 118.6(3)
C12B C11B H11B 120.7
C10B C11B H11B 120.7
F1B C12B C11B 118.3(3)
F1B C12B C13B 117.7(3)
C11B C12B C13B 123.9(3)
C12B C13B C14B 117.3(3)
C12B C13B H13B 121.3
C14B C13B H13B 121.3
C13B C14B C15B 120.8(3)
C13B C14B H14B 119.6
C15B C14B H14B 119.6
C14B C15B C10B 120.8(3)
C14B C15B H15B 119.6
C10B C15B H15B 119.6

loop_
_geom_bond_atom_site_label_1
_geom_bond_atom_site_label_2
_geom_bond_distance
Br1A C3A 1.894(3)
F1A C12A 1.365(4)
O1A C7A 1.207(4)
C1A C2A 1.381(4)
C1A C6A 1.390(4)
C1A H1AA 0.9300
C2A C3A 1.367(5)
C2A H2AA 0.9300
C3A C4A 1.378(5)
C4A C5A 1.383(4)
C4A H4AA 0.9300
C5A C6A 1.385(4)
C5A H5AA 0.9300
C6A C7A 1.494(4)
C7A C8A 1.481(4)
C8A C9A 1.321(4)
C8A H8AA 0.9300
C9A C10A 1.461(4)
C9A H9AA 0.9300
C10A C15A 1.387(4)
C10A C11A 1.393(4)
C11A C12A 1.368(4)
C11A H11A 0.9300
C12A C13A 1.371(5)
C13A C14A 1.373(5)
C13A H13A 0.9300
C14A C15A 1.383(5)
C14A H14A 0.9300
C15A H15A 0.9300
Br1B C3B 1.898(3)
F1B C12B 1.362(4)
O1B C7B 1.221(3)
C1B C2B 1.376(4)
C1B C6B 1.393(4)
C1B H1BA 0.9300
C2B C3B 1.374(4)
C2B H2BA 0.9300
C3B C4B 1.371(4)
C4B C5B 1.386(4)
C4B H4BA 0.9300
C5B C6B 1.379(4)
C5B H5BA 0.9300
C6B C7B 1.499(4)
C7B C8B 1.477(4)
C8B C9B 1.322(4)
C8B H8BA 0.9300
C9B C10B 1.465(4)
C9B H9BA 0.9300
C10B C15B 1.388(4)
C10B C11B 1.393(4)
C11B C12B 1.366(4)
C11B H11B 0.9300
C12B C13B 1.368(5)
C13B C14B 1.375(5)
C13B H13B 0.9300
C14B C15B 1.383(4)
C14B H14B 0.9300
C15B H15B 0.9300

loop_
_geom_hbond_atom_site_label_D
_geom_hbond_atom_site_label_H
_geom_hbond_atom_site_label_A
_geom_hbond_site_symmetry_A
_geom_hbond_distance_DH
_geom_hbond_distance_HA
_geom_hbond_distance_DA
_geom_hbond_angle_DHA
_geom_hbond_publ_flag
C13A H13A O1B . 0.93 2.52 3.427(4) 165 yes
C9A H9AA O1A 2_666 0.93 2.52 3.362(4) 151 yes
C11A H11A O1A 2_666 0.93 2.45 3.294(4) 151 yes
C15B H15B O1B 2_667 0.93 2.50 3.377(4) 157 yes

loop_
_geom_torsion_atom_site_label_1
_geom_torsion_atom_site_label_2
_geom_torsion_atom_site_label_3
_geom_torsion_atom_site_label_4
_geom_torsion
C6A C1A C2A C3A -0.2(5)
C1A C2A C3A C4A 0.2(5)
C1A C2A C3A Br1A -179.4(2)
C2A C3A C4A C5A 0.1(5)
Br1A C3A C4A C5A 179.6(2)
C3A C4A C5A C6A -0.3(5)
C4A C5A C6A C1A 0.3(5)
C4A C5A C6A C7A 179.3(3)
C2A C1A C6A C5A 0.0(4)
C2A C1A C6A C7A -179.0(3)
C5A C6A C7A O1A -5.7(4)
C1A C6A C7A O1A 173.3(3)
C5A C6A C7A C8A 174.3(3)
C1A C6A C7A C8A -6.8(4)
O1A C7A C8A C9A 1.0(5)
C6A C7A C8A C9A -179.0(3)
C7A C8A C9A C10A -178.7(3)
C8A C9A C10A C15A 0.9(5)
C8A C9A C10A C11A -179.6(3)
C15A C10A C11A C12A 0.0(4)
C9A C10A C11A C12A -179.4(3)
C10A C11A C12A F1A 178.9(3)
C10A C11A C12A C13A -0.2(5)
F1A C12A C13A C14A -178.9(3)
C11A C12A C13A C14A 0.3(5)
C12A C13A C14A C15A -0.1(6)
C13A C14A C15A C10A -0.1(6)
C11A C10A C15A C14A 0.1(5)
C9A C10A C15A C14A 179.6(3)
C6B C1B C2B C3B 0.3(5)
C1B C2B C3B C4B -0.9(5)
C1B C2B C3B Br1B 177.4(2)
C2B C3B C4B C5B 0.8(6)
Br1B C3B C4B C5B -177.5(3)
C3B C4B C5B C6B -0.1(6)
C4B C5B C6B C1B -0.5(5)
C4B C5B C6B C7B -179.9(3)
C2B C1B C6B C5B 0.4(4)
C2B C1B C6B C7B 179.8(3)
C5B C6B C7B O1B 174.3(3)
C1B C6B C7B O1B -5.2(4)
C5B C6B C7B C8B -6.3(4)
C1B C6B C7B C8B 174.2(3)
O1B C7B C8B C9B 3.9(4)
C6B C7B C8B C9B -175.5(3)
C7B C8B C9B C10B -179.7(3)
C8B C9B C10B C15B 173.9(3)
C8B C9B C10B C11B -4.5(5)
C15B C10B C11B C12B -0.5(4)
C9B C10B C11B C12B 177.9(3)
C10B C11B C12B F1B -178.9(3)
C10B C11B C12B C13B 0.2(5)
F1B C12B C13B C14B 178.8(3)
C11B C12B C13B C14B -0.3(5)
C12B C13B C14B C15B 0.6(5)
C13B C14B C15B C10B -0.9(5)
C11B C10B C15B C14B 0.8(4)
C9B C10B C15B C14B -177.7(3)

_cod_database_fobs_code 2242788
